data_1555889
loop_
_publ_author_name
'Ye, Fei'
'Haddad, Mansour'
'Michelet, V\'eronique'
'Ratovelomanana-Vidal, Virginie'

_publ_section_title
;
 Access toward Fluorenone Derivatives through Solvent-Free Ruthenium
 Trichloride Mediated [2 + 2 + 2] Cycloadditions.
;
_journal_issue 21
_journal_name_full 'Organic letters'
_journal_page_first 5612
_journal_page_last 5615
_journal_paper_doi 10.1021/acs.orglett.6b02840
_journal_volume 18
_journal_year 2016
_chemical_formula_moiety 'C39 H36 O3'
_chemical_formula_sum 'C39 H36 O3'
_chemical_formula_weight 552.68
_space_group_crystal_system monoclinic
_space_group_IT_number 14
_space_group_name_Hall '-P 2yn'
_space_group_name_H-M_alt 'P 1 21/n 1'
_atom_sites_solution_hydrogens geom
_atom_sites_solution_primary dual
_atom_sites_solution_secondary difmap
_audit_creation_method SHELXL-2014/7
_cell_angle_alpha 90
_cell_angle_beta 108.2530(10)
_cell_angle_gamma 90
_cell_formula_units_Z 4
_cell_length_a 15.9124(4)
_cell_length_b 10.2339(3)
_cell_length_c 19.2806(5)
_cell_measurement_reflns_used 7910
_cell_measurement_temperature 200(2)
_cell_measurement_theta_max 30.17
_cell_measurement_theta_min 2.22
_cell_volume 2981.78(14)
_computing_cell_refinement 'Bruker SAINT'
_computing_data_collection 'Bruker APEX2'
_computing_data_reduction 'Bruker SAINT'
_computing_molecular_graphics 'DIAMOND (Brandenburg, 2006)'
_computing_publication_material 'WinGX publication routines (Farrugia, 2012)'
_computing_structure_refinement 'SHELXL-2014/7 (Sheldrick, 2014)'
_computing_structure_solution 'SHELXT-2014 (Sheldrick, 2014)'
_diffrn_ambient_temperature 200(2)
_diffrn_measured_fraction_theta_full 0.999
_diffrn_measured_fraction_theta_max 0.998
_diffrn_measurement_device_type 'Bruker APEX-II CCD'
_diffrn_measurement_method '\f and \w scans'
_diffrn_radiation_type MoK\a
_diffrn_radiation_wavelength 0.71073
_diffrn_reflns_av_R_equivalents 0.0329
_diffrn_reflns_av_unetI/netI 0.0349
_diffrn_reflns_Laue_measured_fraction_full 0.999
_diffrn_reflns_Laue_measured_fraction_max 0.998
_diffrn_reflns_limit_h_max 22
_diffrn_reflns_limit_h_min -20
_diffrn_reflns_limit_k_max 14
_diffrn_reflns_limit_k_min -14
_diffrn_reflns_limit_l_max 27
_diffrn_reflns_limit_l_min -25
_diffrn_reflns_number 33837
_diffrn_reflns_point_group_measured_fraction_full 0.999
_diffrn_reflns_point_group_measured_fraction_max 0.998
_diffrn_reflns_theta_full 25.242
_diffrn_reflns_theta_max 30.198
_diffrn_reflns_theta_min 1.998
_diffrn_source 'fine-focus sealed tube'
_exptl_absorpt_coefficient_mu 0.076
_exptl_absorpt_correction_T_max 0.746
_exptl_absorpt_correction_T_min 0.711
_exptl_absorpt_correction_type multi-scan
_exptl_absorpt_process_details
;
SADABS-2012/1 (Bruker,2012) was used for absorption correction.
;
_exptl_crystal_colour yellow
_exptl_crystal_density_diffrn 1.231
_exptl_crystal_density_method 'not measured'
_exptl_crystal_description prism
_exptl_crystal_F_000 1176
_exptl_crystal_size_max 0.27
_exptl_crystal_size_mid 0.24
_exptl_crystal_size_min 0.07
_refine_diff_density_max 0.263
_refine_diff_density_min -0.199
_refine_diff_density_rms 0.038
_refine_ls_extinction_method none
_refine_ls_goodness_of_fit_ref 1.024
_refine_ls_hydrogen_treatment constr
_refine_ls_matrix_type full
_refine_ls_number_parameters 400
_refine_ls_number_reflns 8839
_refine_ls_number_restraints 0
_refine_ls_restrained_S_all 1.024
_refine_ls_R_factor_all 0.0803
_refine_ls_R_factor_gt 0.0468
_refine_ls_shift/su_max 0.000
_refine_ls_shift/su_mean 0.000
_refine_ls_structure_factor_coef Fsqd
_refine_ls_weighting_details 'w=1/[\s^2^(Fo^2^)+(0.0615P)^2^+0.3077P] where P=(Fo^2^+2Fc^2^)/3'
_refine_ls_weighting_scheme calc
_refine_ls_wR_factor_gt 0.1128
_refine_ls_wR_factor_ref 0.1293
_reflns_Friedel_coverage 0.000
_reflns_number_gt 5842
_reflns_number_total 8839
_reflns_threshold_expression 'I > 2\s(I)'
_cod_data_source_file ol6b02840_si_002.cif
_cod_data_source_block shelx
_cod_original_sg_symbol_H-M 'P 21/n'
_cod_database_code 1555889
_shelx_shelxl_version_number 2014/7
_shelx_space_group_comment
;
The symmetry employed for this shelxl refinement is uniquely defined
by the following loop, which should always be used as a source of
symmetry information in preference to the above space-group names.
They are only intended as comments.
;

loop_
_space_group_symop_operation_xyz
'x, y, z'
'-x+1/2, y+1/2, -z+1/2'
'-x, -y, -z'
'x-1/2, -y-1/2, z-1/2'

loop_
_atom_site_label
_atom_site_type_symbol
_atom_site_fract_x
_atom_site_fract_y
_atom_site_fract_z
_atom_site_U_iso_or_equiv
_atom_site_adp_type
_atom_site_occupancy
_atom_site_site_symmetry_order
_atom_site_calc_flag
_atom_site_refinement_flags_posn
_atom_site_refinement_flags_adp
_atom_site_refinement_flags_occupancy
_atom_site_disorder_assembly
_atom_site_disorder_group
O1 O 0.58643(6) 0.30654(9) 0.42010(5) 0.0412(2) Uani 1 1 d . . . . .
O2 O 0.53664(6) 0.97913(8) 0.29617(4) 0.0370(2) Uani 1 1 d . . . . .
O3 O 0.77589(5) 0.81981(9) 0.45997(4) 0.0388(2) Uani 1 1 d . . . . .
C1 C 0.53797(8) 0.40108(12) 0.41221(6) 0.0322(3) Uani 1 1 d . . . . .
C2 C 0.44389(8) 0.39988(12) 0.41033(6) 0.0320(3) Uani 1 1 d . . . . .
C3 C 0.39288(8) 0.29490(12) 0.41757(7) 0.0376(3) Uani 1 1 d . . . . .
H3 H 0.4165 0.2089 0.4240 0.045 Uiso 1 1 calc R U . . .
C4 C 0.30621(9) 0.31818(13) 0.41517(7) 0.0408(3) Uani 1 1 d . . . . .
H4 H 0.2697 0.2477 0.4201 0.049 Uiso 1 1 calc R U . . .
C5 C 0.27295(8) 0.44385(13) 0.40558(7) 0.0401(3) Uani 1 1 d . . . . .
H5 H 0.2134 0.4583 0.4040 0.048 Uiso 1 1 calc R U . . .
C6 C 0.32406(8) 0.54990(12) 0.39812(6) 0.0354(3) Uani 1 1 d . . . . .
H6 H 0.3001 0.6357 0.3917 0.043 Uiso 1 1 calc R U . . .
C7 C 0.41073(7) 0.52742(12) 0.40033(6) 0.0305(2) Uani 1 1 d . . . . .
C8 C 0.48247(7) 0.61585(11) 0.39455(6) 0.0293(2) Uani 1 1 d . . . . .
C9 C 0.48295(7) 0.74980(11) 0.38409(6) 0.0301(2) Uani 1 1 d . . . . .
C10 C 0.56301(7) 0.80816(12) 0.38266(6) 0.0311(2) Uani 1 1 d . . . . .
C11 C 0.63850(7) 0.73239(12) 0.38885(6) 0.0327(3) Uani 1 1 d . . . . .
C12 C 0.63764(7) 0.59583(12) 0.39916(6) 0.0330(3) Uani 1 1 d . . . . .
C13 C 0.55881(7) 0.54092(11) 0.40184(6) 0.0303(2) Uani 1 1 d . . . . .
C14 C 0.40129(7) 0.83022(11) 0.37378(6) 0.0307(2) Uani 1 1 d . . . . .
C15 C 0.34358(8) 0.85233(14) 0.30421(7) 0.0421(3) Uani 1 1 d . . . . .
H15 H 0.3568 0.8185 0.2629 0.050 Uiso 1 1 calc R U . . .
C16 C 0.26657(9) 0.92372(16) 0.29458(8) 0.0504(4) Uani 1 1 d . . . . .
H16 H 0.2272 0.9379 0.2467 0.060 Uiso 1 1 calc R U . . .
C17 C 0.24696(9) 0.97406(14) 0.35381(8) 0.0460(3) Uani 1 1 d . . . . .
H17 H 0.1944 1.0233 0.3469 0.055 Uiso 1 1 calc R U . . .
C18 C 0.30384(9) 0.95288(13) 0.42310(7) 0.0429(3) Uani 1 1 d . . . . .
H18 H 0.2904 0.9876 0.4641 0.051 Uiso 1 1 calc R U . . .
C19 C 0.38044(8) 0.88121(12) 0.43321(7) 0.0376(3) Uani 1 1 d . . . . .
H19 H 0.4192 0.8667 0.4812 0.045 Uiso 1 1 calc R U . . .
C20 C 0.56364(8) 0.95389(12) 0.37265(6) 0.0341(3) Uani 1 1 d . . . . .
H20A H 0.5224 0.9962 0.3950 0.041 Uiso 1 1 calc R U . . .
H20B H 0.6238 0.9890 0.3963 0.041 Uiso 1 1 calc R U . . .
C21 C 0.50792(10) 1.11003(13) 0.27909(7) 0.0437(3) Uani 1 1 d . . . . .
H21A H 0.5559 1.1714 0.3042 0.052 Uiso 1 1 calc R U . . .
H21B H 0.4561 1.1282 0.2956 0.052 Uiso 1 1 calc R U . . .
C22 C 0.48342(9) 1.12754(12) 0.19807(7) 0.0370(3) Uani 1 1 d . . . . .
C23 C 0.40281(9) 1.18044(14) 0.15853(8) 0.0461(3) Uani 1 1 d . . . . .
H23 H 0.3623 1.2071 0.1830 0.055 Uiso 1 1 calc R U . . .
C24 C 0.38051(10) 1.19487(15) 0.08366(8) 0.0522(4) Uani 1 1 d . . . . .
H24 H 0.3251 1.2323 0.0572 0.063 Uiso 1 1 calc R U . . .
C25 C 0.43742(10) 1.15582(15) 0.04751(8) 0.0508(4) Uani 1 1 d . . . . .
H25 H 0.4216 1.1652 -0.0040 0.061 Uiso 1 1 calc R U . . .
C26 C 0.51795(11) 1.10276(16) 0.08619(8) 0.0541(4) Uani 1 1 d . . . . .
H26 H 0.5577 1.0749 0.0613 0.065 Uiso 1 1 calc R U . . .
C27 C 0.54102(10) 1.08987(15) 0.16105(8) 0.0490(3) Uani 1 1 d . . . . .
H27 H 0.5972 1.0547 0.1875 0.059 Uiso 1 1 calc R U . . .
C28 C 0.72266(8) 0.79690(13) 0.38642(6) 0.0361(3) Uani 1 1 d . . . . .
H28A H 0.7543 0.7394 0.3615 0.043 Uiso 1 1 calc R U . . .
H28B H 0.7091 0.8805 0.3593 0.043 Uiso 1 1 calc R U . . .
C29 C 0.85997(8) 0.87342(14) 0.46533(7) 0.0383(3) Uani 1 1 d . . . . .
H29A H 0.8531 0.9639 0.4462 0.046 Uiso 1 1 calc R U . . .
H29B H 0.8890 0.8206 0.4363 0.046 Uiso 1 1 calc R U . . .
C30 C 0.91511(7) 0.87281(12) 0.54447(6) 0.0322(3) Uani 1 1 d . . . . .
C31 C 0.95414(8) 0.98581(13) 0.57847(7) 0.0406(3) Uani 1 1 d . . . . .
H31 H 0.9478 1.0646 0.5512 0.049 Uiso 1 1 calc R U . . .
C32 C 1.00247(10) 0.98569(16) 0.65191(8) 0.0526(4) Uani 1 1 d . . . . .
H32 H 1.0293 1.0641 0.6748 0.063 Uiso 1 1 calc R U . . .
C33 C 1.01179(9) 0.87272(17) 0.69177(8) 0.0509(4) Uani 1 1 d . . . . .
H33 H 1.0441 0.8733 0.7424 0.061 Uiso 1 1 calc R U . . .
C34 C 0.97451(9) 0.75860(15) 0.65862(8) 0.0478(3) Uani 1 1 d . . . . .
H34 H 0.9817 0.6801 0.6861 0.057 Uiso 1 1 calc R U . . .
C35 C 0.92633(8) 0.75805(13) 0.58501(7) 0.0403(3) Uani 1 1 d . . . . .
H35 H 0.9009 0.6789 0.5621 0.048 Uiso 1 1 calc R U . . .
C36 C 0.71653(8) 0.50941(13) 0.40505(7) 0.0389(3) Uani 1 1 d . . . . .
H36A H 0.7190 0.4391 0.4409 0.047 Uiso 1 1 calc R U . . .
H36B H 0.7713 0.5618 0.4234 0.047 Uiso 1 1 calc R U . . .
C37 C 0.71259(9) 0.44798(15) 0.33152(8) 0.0476(3) Uani 1 1 d . . . . .
H37A H 0.7149 0.5194 0.2976 0.057 Uiso 1 1 calc R U . A 1
H37B H 0.6544 0.4045 0.3114 0.057 Uiso 1 1 calc R U . A 1
C38 C 0.78479(15) 0.3483(2) 0.33176(14) 0.0421(6) Uani 0.749(5) 1 d . . P B 1
H38A H 0.7873 0.3382 0.2814 0.050 Uiso 0.749(5) 1 calc R U P B 1
H38B H 0.8428 0.3822 0.3624 0.050 Uiso 0.749(5) 1 calc R U P B 1
C39 C 0.76908(15) 0.2160(2) 0.36028(14) 0.0580(7) Uani 0.749(5) 1 d . . P B 1
H39A H 0.7621 0.2262 0.4087 0.087 Uiso 0.749(5) 1 calc R U P B 1
H39B H 0.8197 0.1589 0.3638 0.087 Uiso 0.749(5) 1 calc R U P B 1
H39C H 0.7153 0.1773 0.3268 0.087 Uiso 0.749(5) 1 calc R U P B 1
C38B C 0.7744(5) 0.3249(9) 0.3611(4) 0.052(2) Uani 0.251(5) 1 d . . P B 2
H38C H 0.8360 0.3528 0.3865 0.062 Uiso 0.251(5) 1 calc R U P B 2
H38D H 0.7526 0.2733 0.3953 0.062 Uiso 0.251(5) 1 calc R U P B 2
C39B C 0.7699(5) 0.2456(9) 0.2937(4) 0.088(3) Uani 0.251(5) 1 d . . P B 2
H39D H 0.7083 0.2209 0.2686 0.131 Uiso 0.251(5) 1 calc R U P B 2
H39E H 0.8060 0.1666 0.3080 0.131 Uiso 0.251(5) 1 calc R U P B 2
H39F H 0.7924 0.2979 0.2608 0.131 Uiso 0.251(5) 1 calc R U P B 2

loop_
_atom_site_aniso_label
_atom_site_aniso_U_11
_atom_site_aniso_U_22
_atom_site_aniso_U_33
_atom_site_aniso_U_23
_atom_site_aniso_U_13
_atom_site_aniso_U_12
O1 0.0426(5) 0.0351(5) 0.0445(5) 0.0011(4) 0.0118(4) 0.0059(4)
O2 0.0487(5) 0.0298(4) 0.0316(4) -0.0005(3) 0.0113(4) 0.0015(4)
O3 0.0265(4) 0.0540(6) 0.0340(4) -0.0040(4) 0.0068(3) -0.0119(4)
C1 0.0343(6) 0.0334(6) 0.0261(5) -0.0015(5) 0.0053(4) 0.0004(5)
C2 0.0356(6) 0.0315(6) 0.0278(5) -0.0018(4) 0.0085(4) -0.0021(5)
C3 0.0439(7) 0.0312(6) 0.0386(6) -0.0006(5) 0.0143(5) -0.0025(5)
C4 0.0453(7) 0.0359(7) 0.0446(7) -0.0024(5) 0.0192(6) -0.0102(6)
C5 0.0351(6) 0.0430(8) 0.0455(7) -0.0031(6) 0.0173(5) -0.0062(5)
C6 0.0339(6) 0.0340(6) 0.0383(6) -0.0021(5) 0.0112(5) -0.0019(5)
C7 0.0318(6) 0.0324(6) 0.0261(5) -0.0025(4) 0.0072(4) -0.0030(5)
C8 0.0279(5) 0.0318(6) 0.0258(5) -0.0015(4) 0.0050(4) -0.0015(4)
C9 0.0293(6) 0.0315(6) 0.0269(5) -0.0019(4) 0.0051(4) -0.0009(4)
C10 0.0305(6) 0.0330(6) 0.0264(5) -0.0021(4) 0.0040(4) -0.0039(5)
C11 0.0289(6) 0.0380(7) 0.0279(5) -0.0021(5) 0.0043(4) -0.0055(5)
C12 0.0281(6) 0.0384(7) 0.0279(5) -0.0016(5) 0.0023(4) -0.0012(5)
C13 0.0297(5) 0.0316(6) 0.0262(5) -0.0015(4) 0.0038(4) -0.0010(5)
C14 0.0303(6) 0.0271(6) 0.0335(6) 0.0007(4) 0.0081(4) -0.0028(4)
C15 0.0356(6) 0.0563(9) 0.0339(6) 0.0018(6) 0.0103(5) 0.0047(6)
C16 0.0380(7) 0.0663(10) 0.0421(7) 0.0114(7) 0.0057(6) 0.0109(7)
C17 0.0362(7) 0.0445(8) 0.0581(8) 0.0058(6) 0.0161(6) 0.0070(6)
C18 0.0459(7) 0.0393(7) 0.0467(7) -0.0038(6) 0.0191(6) 0.0027(6)
C19 0.0415(7) 0.0357(7) 0.0331(6) -0.0015(5) 0.0083(5) 0.0008(5)
C20 0.0365(6) 0.0333(6) 0.0307(6) -0.0033(5) 0.0078(5) -0.0063(5)
C21 0.0580(8) 0.0319(7) 0.0399(7) -0.0017(5) 0.0134(6) 0.0063(6)
C22 0.0439(7) 0.0265(6) 0.0406(6) -0.0006(5) 0.0130(5) -0.0023(5)
C23 0.0408(7) 0.0453(8) 0.0533(8) 0.0057(6) 0.0163(6) 0.0009(6)
C24 0.0443(8) 0.0547(9) 0.0515(8) 0.0113(7) 0.0061(6) -0.0013(7)
C25 0.0648(10) 0.0443(8) 0.0403(7) 0.0050(6) 0.0120(7) -0.0052(7)
C26 0.0645(10) 0.0553(9) 0.0476(8) 0.0036(7) 0.0250(7) 0.0083(8)
C27 0.0493(8) 0.0504(9) 0.0464(8) 0.0032(6) 0.0136(6) 0.0118(7)
C28 0.0312(6) 0.0431(7) 0.0323(6) -0.0024(5) 0.0077(5) -0.0061(5)
C29 0.0282(6) 0.0471(8) 0.0384(6) 0.0020(5) 0.0088(5) -0.0091(5)
C30 0.0222(5) 0.0364(6) 0.0380(6) 0.0007(5) 0.0094(4) -0.0019(5)
C31 0.0377(7) 0.0359(7) 0.0466(7) -0.0001(6) 0.0106(5) -0.0031(5)
C32 0.0485(8) 0.0525(9) 0.0495(8) -0.0126(7) 0.0046(6) -0.0114(7)
C33 0.0380(7) 0.0702(11) 0.0387(7) -0.0001(7) 0.0039(5) 0.0003(7)
C34 0.0444(7) 0.0501(9) 0.0479(8) 0.0145(6) 0.0132(6) 0.0072(6)
C35 0.0378(7) 0.0367(7) 0.0459(7) 0.0011(6) 0.0123(5) -0.0038(5)
C36 0.0269(6) 0.0418(7) 0.0435(7) 0.0013(6) 0.0047(5) 0.0017(5)
C37 0.0373(7) 0.0472(8) 0.0541(8) -0.0056(6) 0.0084(6) 0.0060(6)
C38 0.0407(11) 0.0495(13) 0.0402(13) -0.0017(10) 0.0185(9) 0.0079(8)
C39 0.0581(13) 0.0406(13) 0.0816(18) -0.0047(11) 0.0313(11) 0.0028(10)
C38B 0.048(4) 0.078(6) 0.033(4) -0.015(4) 0.017(3) -0.001(3)
C39B 0.076(5) 0.117(8) 0.067(5) -0.049(5) 0.018(4) 0.014(5)

loop_
_atom_type_symbol
_atom_type_description
_atom_type_scat_dispersion_real
_atom_type_scat_dispersion_imag
_atom_type_scat_source
C C 0.0033 0.0016 'International Tables Vol C Tables 4.2.6.8 and 6.1.1.4'
H H 0.0000 0.0000 'International Tables Vol C Tables 4.2.6.8 and 6.1.1.4'
O O 0.0106 0.0060 'International Tables Vol C Tables 4.2.6.8 and 6.1.1.4'

loop_
_geom_angle_atom_site_label_1
_geom_angle_atom_site_label_2
_geom_angle_atom_site_label_3
_geom_angle
C21 O2 C20 112.45(9)
C29 O3 C28 112.88(9)
O1 C1 C2 126.20(11)
O1 C1 C13 128.23(11)
C2 C1 C13 105.56(10)
C3 C2 C7 122.16(11)
C3 C2 C1 128.61(11)
C7 C2 C1 109.23(10)
C2 C3 C4 118.26(12)
C2 C3 H3 120.9
C4 C3 H3 120.9
C5 C4 C3 120.01(12)
C5 C4 H4 120.0
C3 C4 H4 120.0
C4 C5 C6 121.92(12)
C4 C5 H5 119.0
C6 C5 H5 119.0
C7 C6 C5 118.43(12)
C7 C6 H6 120.8
C5 C6 H6 120.8
C6 C7 C2 119.22(11)
C6 C7 C8 132.55(11)
C2 C7 C8 108.22(10)
C9 C8 C13 120.67(11)
C9 C8 C7 130.67(11)
C13 C8 C7 108.66(10)
C8 C9 C10 117.79(10)
C8 C9 C14 121.25(10)
C10 C9 C14 120.96(10)
C11 C10 C9 121.14(11)
C11 C10 C20 121.26(10)
C9 C10 C20 117.59(10)
C10 C11 C12 120.87(11)
C10 C11 C28 120.05(11)
C12 C11 C28 119.06(11)
C13 C12 C11 116.99(11)
C13 C12 C36 119.93(11)
C11 C12 C36 123.06(11)
C12 C13 C8 122.50(11)
C12 C13 C1 129.18(11)
C8 C13 C1 108.32(10)
C15 C14 C19 118.64(11)
C15 C14 C9 120.15(11)
C19 C14 C9 121.19(10)
C14 C15 C16 120.31(12)
C14 C15 H15 119.8
C16 C15 H15 119.8
C17 C16 C15 120.44(12)
C17 C16 H16 119.8
C15 C16 H16 119.8
C16 C17 C18 119.74(13)
C16 C17 H17 120.1
C18 C17 H17 120.1
C17 C18 C19 120.19(12)
C17 C18 H18 119.9
C19 C18 H18 119.9
C18 C19 C14 120.67(11)
C18 C19 H19 119.7
C14 C19 H19 119.7
O2 C20 C10 107.49(9)
O2 C20 H20A 110.2
C10 C20 H20A 110.2
O2 C20 H20B 110.2
C10 C20 H20B 110.2
H20A C20 H20B 108.5
O2 C21 C22 108.33(10)
O2 C21 H21A 110.0
C22 C21 H21A 110.0
O2 C21 H21B 110.0
C22 C21 H21B 110.0
H21A C21 H21B 108.4
C27 C22 C23 118.43(12)
C27 C22 C21 120.50(12)
C23 C22 C21 121.07(12)
C22 C23 C24 120.57(14)
C22 C23 H23 119.7
C24 C23 H23 119.7
C25 C24 C23 120.52(14)
C25 C24 H24 119.7
C23 C24 H24 119.7
C24 C25 C26 119.55(14)
C24 C25 H25 120.2
C26 C25 H25 120.2
C25 C26 C27 120.13(15)
C25 C26 H26 119.9
C27 C26 H26 119.9
C26 C27 C22 120.78(13)
C26 C27 H27 119.6
C22 C27 H27 119.6
O3 C28 C11 107.34(9)
O3 C28 H28A 110.2
C11 C28 H28A 110.2
O3 C28 H28B 110.2
C11 C28 H28B 110.2
H28A C28 H28B 108.5
O3 C29 C30 108.03(10)
O3 C29 H29A 110.1
C30 C29 H29A 110.1
O3 C29 H29B 110.1
C30 C29 H29B 110.1
H29A C29 H29B 108.4
C31 C30 C35 118.82(11)
C31 C30 C29 120.82(11)
C35 C30 C29 120.35(11)
C30 C31 C32 120.63(13)
C30 C31 H31 119.7
C32 C31 H31 119.7
C33 C32 C31 120.17(13)
C33 C32 H32 119.9
C31 C32 H32 119.9
C32 C33 C34 120.08(12)
C32 C33 H33 120.0
C34 C33 H33 120.0
C33 C34 C35 119.98(13)
C33 C34 H34 120.0
C35 C34 H34 120.0
C34 C35 C30 120.30(12)
C34 C35 H35 119.8
C30 C35 H35 119.8
C12 C36 C37 112.21(10)
C12 C36 H36A 109.2
C37 C36 H36A 109.2
C12 C36 H36B 109.2
C37 C36 H36B 109.2
H36A C36 H36B 107.9
C36 C37 C38 117.10(14)
C36 C37 C38B 98.7(3)
C36 C37 H37A 108.0
C38 C37 H37A 108.0
C36 C37 H37B 108.0
C38 C37 H37B 108.0
H37A C37 H37B 107.3
C39 C38 C37 112.8(2)
C39 C38 H38A 109.0
C37 C38 H38A 109.0
C39 C38 H38B 109.0
C37 C38 H38B 109.0
H38A C38 H38B 107.8
C38 C39 H39A 109.5
C38 C39 H39B 109.5
H39A C39 H39B 109.5
C38 C39 H39C 109.5
H39A C39 H39C 109.5
H39B C39 H39C 109.5
C39B C38B C37 105.0(6)
C39B C38B H38C 110.7
C37 C38B H38C 110.7
C39B C38B H38D 110.7
C37 C38B H38D 110.7
H38C C38B H38D 108.8
C38B C39B H39D 109.5
C38B C39B H39E 109.5
H39D C39B H39E 109.5
C38B C39B H39F 109.5
H39D C39B H39F 109.5
H39E C39B H39F 109.5

loop_
_geom_bond_atom_site_label_1
_geom_bond_atom_site_label_2
_geom_bond_distance
O1 C1 1.2167(14)
O2 C21 1.4204(15)
O2 C20 1.4243(13)
O3 C29 1.4196(14)
O3 C28 1.4251(13)
C1 C2 1.4862(17)
C1 C13 1.4965(17)
C2 C3 1.3797(17)
C2 C7 1.3984(17)
C3 C4 1.3860(19)
C3 H3 0.9500
C4 C5 1.3810(19)
C4 H4 0.9500
C5 C6 1.3905(17)
C5 H5 0.9500
C6 C7 1.3855(17)
C6 H6 0.9500
C7 C8 1.4880(16)
C8 C9 1.3860(16)
C8 C13 1.4059(16)
C9 C10 1.4151(16)
C9 C14 1.4978(16)
C10 C11 1.4031(17)
C10 C20 1.5043(17)
C11 C12 1.4123(18)
C11 C28 1.5069(16)
C12 C13 1.3902(17)
C12 C36 1.5105(17)
C14 C15 1.3864(16)
C14 C19 1.3904(17)
C15 C16 1.3882(19)
C15 H15 0.9500
C16 C17 1.375(2)
C16 H16 0.9500
C17 C18 1.3760(18)
C17 H17 0.9500
C18 C19 1.3831(18)
C18 H18 0.9500
C19 H19 0.9500
C20 H20A 0.9900
C20 H20B 0.9900
C21 C22 1.4976(17)
C21 H21A 0.9900
C21 H21B 0.9900
C22 C27 1.3813(19)
C22 C23 1.3809(18)
C23 C24 1.382(2)
C23 H23 0.9500
C24 C25 1.364(2)
C24 H24 0.9500
C25 C26 1.376(2)
C25 H25 0.9500
C26 C27 1.380(2)
C26 H26 0.9500
C27 H27 0.9500
C28 H28A 0.9900
C28 H28B 0.9900
C29 C30 1.5032(16)
C29 H29A 0.9900
C29 H29B 0.9900
C30 C31 1.3775(17)
C30 C35 1.3910(18)
C31 C32 1.3836(18)
C31 H31 0.9500
C32 C33 1.370(2)
C32 H32 0.9500
C33 C34 1.374(2)
C33 H33 0.9500
C34 C35 1.3858(19)
C34 H34 0.9500
C35 H35 0.9500
C36 C37 1.5339(19)
C36 H36A 0.9900
C36 H36B 0.9900
C37 C38 1.535(3)
C37 C38B 1.590(9)
C37 H37A 0.9900
C37 H37B 0.9900
C38 C39 1.511(3)
C38 H38A 0.9900
C38 H38B 0.9900
C39 H39A 0.9800
C39 H39B 0.9800
C39 H39C 0.9800
C38B C39B 1.515(10)
C38B H38C 0.9900
C38B H38D 0.9900
C39B H39D 0.9800
C39B H39E 0.9800
C39B H39F 0.9800
